data_4084902
loop_
_publ_author_name
'Pospiech, Steffen'
'Bolte, Michael'
'Lerner, Hans-Wolfram'
'Wagner, Matthias'

_publ_section_title
;
 Insertion Reactions into the Boron--Boron Bonds of Barrelene-Type
 1,2-Diaminodiboranes(4)
;
_journal_issue 23
_journal_name_full Organometallics
_journal_page_first 6967
_journal_paper_doi 10.1021/om501087u
_journal_volume 33
_journal_year 2014
_chemical_formula_moiety 'C23 H31 B2 N3'
_chemical_formula_sum 'C23 H31 B2 N3'
_chemical_formula_weight 371.13
_chemical_name_systematic ?
_space_group_crystal_system orthorhombic
_space_group_IT_number 61
_space_group_name_Hall '-P 2ac 2ab'
_space_group_name_H-M_alt 'P b c a'
_symmetry_space_group_name_Hall '-P 2ac 2ab'
_symmetry_space_group_name_H-M 'P b c a'
_atom_sites_solution_hydrogens geom
_audit_creation_method SHELXL-2013
_cell_angle_alpha 90
_cell_angle_beta 90
_cell_angle_gamma 90
_cell_formula_units_Z 8
_cell_length_a 20.396(2)
_cell_length_b 9.1234(8)
_cell_length_c 27.157(2)
_cell_measurement_reflns_used 8871
_cell_measurement_temperature 173(2)
_cell_measurement_theta_max 25.9
_cell_measurement_theta_min 3.4
_cell_volume 5053.4(8)
_computing_cell_refinement 'X-Area (Stoe & Cie, 2001)'
_computing_data_collection 'X-Area (Stoe & Cie, 2001)'
_computing_data_reduction 'X-Area (Stoe & Cie, 2001)'
_computing_molecular_graphics 'XP in SHELXTL-Plus (Sheldrick, 2008)'
_computing_publication_material SHELXL97
_computing_structure_refinement 'SHELXL (Sheldrick, 2008)'
_computing_structure_solution 'SHELXS (Sheldrick, 2008)'
_diffrn_ambient_temperature 173(2)
_diffrn_measured_fraction_theta_full 0.997
_diffrn_measured_fraction_theta_max 0.987
_diffrn_measurement_device_type 'STOE IPDS II two-circle-diffractometer'
_diffrn_measurement_method \w
_diffrn_radiation_type MoK\a
_diffrn_radiation_wavelength 0.71073
_diffrn_reflns_av_R_equivalents 0.0806
_diffrn_reflns_av_unetI/netI 0.0865
_diffrn_reflns_Laue_measured_fraction_full 0.997
_diffrn_reflns_Laue_measured_fraction_max 0.987
_diffrn_reflns_limit_h_max 24
_diffrn_reflns_limit_h_min -23
_diffrn_reflns_limit_k_max 11
_diffrn_reflns_limit_k_min -9
_diffrn_reflns_limit_l_max 31
_diffrn_reflns_limit_l_min -32
_diffrn_reflns_number 17663
_diffrn_reflns_point_group_measured_fraction_full 0.997
_diffrn_reflns_point_group_measured_fraction_max 0.987
_diffrn_reflns_theta_full 25.000
_diffrn_reflns_theta_max 25.666
_diffrn_reflns_theta_min 3.324
_diffrn_source 'Genix 3D I\mS microfocus X-ray source'
_exptl_absorpt_coefficient_mu 0.056
_exptl_absorpt_correction_T_max 0.993
_exptl_absorpt_correction_T_min 0.986
_exptl_absorpt_correction_type multi-scan
_exptl_absorpt_process_details 'X-Area (Stoe & Cie, 2001)'
_exptl_crystal_colour colourless
_exptl_crystal_density_diffrn 0.976
_exptl_crystal_description needle
_exptl_crystal_F_000 1600
_exptl_crystal_size_max 0.260
_exptl_crystal_size_mid 0.130
_exptl_crystal_size_min 0.130
_platon_squeeze_details
;
;
_refine_diff_density_max 0.282
_refine_diff_density_min -0.270
_refine_diff_density_rms 0.068
_refine_ls_extinction_method none
_refine_ls_goodness_of_fit_ref 1.181
_refine_ls_hydrogen_treatment constr
_refine_ls_matrix_type full
_refine_ls_number_parameters 253
_refine_ls_number_reflns 4728
_refine_ls_number_restraints 0
_refine_ls_restrained_S_all 1.181
_refine_ls_R_factor_all 0.1673
_refine_ls_R_factor_gt 0.1265
_refine_ls_shift/su_max 0.000
_refine_ls_shift/su_mean 0.000
_refine_ls_structure_factor_coef Fsqd
_refine_ls_weighting_details 'w=1/[\s^2^(Fo^2^)+(0.0448P)^2^+20.5742P] where P=(Fo^2^+2Fc^2^)/3'
_refine_ls_weighting_scheme calc
_refine_ls_wR_factor_gt 0.2783
_refine_ls_wR_factor_ref 0.2922
_reflns_Friedel_coverage 0.000
_reflns_number_gt 3066
_reflns_number_total 4728
_reflns_threshold_expression 'I > 2\s(I)'
_cod_data_source_file om501087u_si_002.cif
_cod_data_source_block wa1834
_cod_depositor_comments 'Adding full bibliography for 4084899--4084904.cif.'
_cod_database_code 4084902
_shelx_space_group_comment
; 
The symmetry employed for this shelxl refinement is uniquely defined 
by the following loop, which should always be used as a source of 
symmetry information in preference to the above space-group names. 
They are only intended as comments. 
;
_shelx_estimated_absorpt_t_min 0.986
_shelx_estimated_absorpt_t_max 0.993
_shelxl_version_number 2013-3

loop_
_space_group_symop_operation_xyz
'x, y, z'
'-x+1/2, -y, z+1/2'
'-x, y+1/2, -z+1/2'
'x+1/2, -y+1/2, -z'
'-x, -y, -z'
'x-1/2, y, -z-1/2'
'x, -y-1/2, z-1/2'
'-x-1/2, y-1/2, z'

loop_
_atom_site_label
_atom_site_type_symbol
_atom_site_fract_x
_atom_site_fract_y
_atom_site_fract_z
_atom_site_U_iso_or_equiv
_atom_site_adp_type
_atom_site_occupancy
_atom_site_site_symmetry_order
_atom_site_calc_flag
_atom_site_refinement_flags_posn
_atom_site_refinement_flags_adp
B1 B 0.5055(3) 0.6099(7) 0.0882(2) 0.0285(13) Uani 1 1 d . .
B2 B 0.4768(3) 0.8363(7) 0.1421(2) 0.0313(14) Uani 1 1 d . .
N1 N 0.5482(2) 0.5853(5) 0.04965(16) 0.0318(10) Uani 1 1 d . .
N2 N 0.5105(2) 0.9694(6) 0.14087(18) 0.0421(12) Uani 1 1 d . .
N3 N 0.4119(2) 0.7529(5) 0.06315(16) 0.0316(10) Uani 1 1 d . .
C1 C 0.4980(2) 0.4967(6) 0.13356(18) 0.0285(11) Uani 1 1 d . .
H1 H 0.5066 0.3944 0.1220 0.034 Uiso 1 1 calc R U
C2 C 0.4695(2) 0.7412(6) 0.19198(19) 0.0337(12) Uani 1 1 d . .
H2 H 0.4590 0.8066 0.2204 0.040 Uiso 1 1 calc R U
C3 C 0.4593(2) 0.7511(6) 0.09371(17) 0.0277(11) Uani 1 1 d . .
C4 C 0.5582(3) 0.6912(7) 0.0092(2) 0.0434(15) Uani 1 1 d . .
H4A H 0.5291 0.7756 0.0140 0.065 Uiso 1 1 calc R U
H4B H 0.5481 0.6441 -0.0223 0.065 Uiso 1 1 calc R U
H4C H 0.6039 0.7243 0.0092 0.065 Uiso 1 1 calc R U
C5 C 0.5915(3) 0.4586(7) 0.0442(2) 0.0410(14) Uani 1 1 d . .
H5A H 0.5849 0.3913 0.0718 0.061 Uiso 1 1 calc R U
H5B H 0.6373 0.4915 0.0437 0.061 Uiso 1 1 calc R U
H5C H 0.5815 0.4080 0.0132 0.061 Uiso 1 1 calc R U
C6 C 0.5360(4) 1.0493(9) 0.1837(3) 0.073(2) Uani 1 1 d . .
H6A H 0.5278 0.9922 0.2136 0.109 Uiso 1 1 calc R U
H6B H 0.5139 1.1444 0.1862 0.109 Uiso 1 1 calc R U
H6C H 0.5832 1.0646 0.1798 0.109 Uiso 1 1 calc R U
C7 C 0.5231(4) 1.0490(8) 0.0949(2) 0.061(2) Uani 1 1 d . .
H7A H 0.5069 0.9913 0.0670 0.092 Uiso 1 1 calc R U
H7B H 0.5703 1.0652 0.0912 0.092 Uiso 1 1 calc R U
H7C H 0.5004 1.1437 0.0958 0.092 Uiso 1 1 calc R U
C8 C 0.3543(3) 0.8531(7) 0.0666(2) 0.0380(13) Uani 1 1 d . .
C11 C 0.4303(2) 0.5067(6) 0.15609(18) 0.0306(12) Uani 1 1 d . .
C12 C 0.4167(2) 0.6263(6) 0.18574(19) 0.0335(12) Uani 1 1 d . .
C13 C 0.3551(3) 0.6365(7) 0.2080(2) 0.0448(15) Uani 1 1 d . .
H13 H 0.3457 0.7167 0.2291 0.054 Uiso 1 1 calc R U
C14 C 0.3076(3) 0.5303(8) 0.1995(3) 0.0540(19) Uani 1 1 d . .
H14 H 0.2658 0.5379 0.2147 0.065 Uiso 1 1 calc R U
C15 C 0.3216(3) 0.4132(8) 0.1687(2) 0.0482(16) Uani 1 1 d . .
H15 H 0.2890 0.3414 0.1620 0.058 Uiso 1 1 calc R U
C16 C 0.3824(3) 0.4013(6) 0.1479(2) 0.0373(13) Uani 1 1 d . .
H16 H 0.3920 0.3195 0.1275 0.045 Uiso 1 1 calc R U
C21 C 0.5488(2) 0.5407(6) 0.17206(19) 0.0313(12) Uani 1 1 d . .
C22 C 0.5346(3) 0.6642(6) 0.20044(19) 0.0329(12) Uani 1 1 d . .
C23 C 0.5806(3) 0.7103(8) 0.2355(2) 0.0554(19) Uani 1 1 d . .
H23 H 0.5721 0.7951 0.2547 0.066 Uiso 1 1 calc R U
C24 C 0.6379(3) 0.6341(8) 0.2423(3) 0.065(2) Uani 1 1 d . .
H24 H 0.6689 0.6666 0.2661 0.078 Uiso 1 1 calc R U
C25 C 0.6504(3) 0.5115(8) 0.2149(3) 0.0587(19) Uani 1 1 d . .
H25 H 0.6898 0.4579 0.2200 0.070 Uiso 1 1 calc R U
C26 C 0.6058(3) 0.4654(7) 0.1796(2) 0.0404(14) Uani 1 1 d . .
H26 H 0.6150 0.3806 0.1605 0.048 Uiso 1 1 calc R U
C81 C 0.2949(3) 0.7529(8) 0.0665(3) 0.0494(16) Uani 1 1 d . .
H81A H 0.2959 0.6906 0.0371 0.074 Uiso 1 1 calc R U
H81B H 0.2548 0.8122 0.0663 0.074 Uiso 1 1 calc R U
H81C H 0.2956 0.6912 0.0961 0.074 Uiso 1 1 calc R U
C82 C 0.3543(4) 0.9421(8) 0.0189(2) 0.0556(18) Uani 1 1 d . .
H82A H 0.3559 0.8754 -0.0094 0.083 Uiso 1 1 calc R U
H82B H 0.3928 1.0065 0.0182 0.083 Uiso 1 1 calc R U
H82C H 0.3144 1.0016 0.0171 0.083 Uiso 1 1 calc R U
C83 C 0.3514(3) 0.9532(6) 0.1109(2) 0.0439(15) Uani 1 1 d . .
H83A H 0.3897 1.0182 0.1109 0.066 Uiso 1 1 calc R U
H83B H 0.3515 0.8942 0.1411 0.066 Uiso 1 1 calc R U
H83C H 0.3113 1.0121 0.1096 0.066 Uiso 1 1 calc R U

loop_
_atom_site_aniso_label
_atom_site_aniso_U_11
_atom_site_aniso_U_22
_atom_site_aniso_U_33
_atom_site_aniso_U_23
_atom_site_aniso_U_13
_atom_site_aniso_U_12
B1 0.029(3) 0.033(3) 0.024(3) -0.005(3) -0.004(2) -0.010(3)
B2 0.027(3) 0.033(3) 0.034(3) -0.009(3) 0.008(2) 0.003(2)
N1 0.030(2) 0.035(3) 0.030(2) 0.000(2) 0.0037(18) 0.001(2)
N2 0.047(3) 0.045(3) 0.034(3) -0.013(2) 0.008(2) -0.015(2)
N3 0.036(2) 0.031(2) 0.029(2) 0.000(2) 0.0014(19) -0.007(2)
C1 0.036(3) 0.025(3) 0.025(3) -0.004(2) 0.001(2) -0.008(2)
C2 0.036(3) 0.043(3) 0.022(3) -0.011(2) 0.001(2) 0.012(3)
C3 0.034(3) 0.030(3) 0.019(2) 0.003(2) 0.005(2) -0.001(2)
C4 0.041(3) 0.058(4) 0.031(3) 0.007(3) 0.013(3) 0.003(3)
C5 0.038(3) 0.043(3) 0.041(3) -0.009(3) 0.002(3) 0.013(3)
C6 0.084(5) 0.087(6) 0.047(4) -0.029(4) 0.012(4) -0.045(5)
C7 0.073(5) 0.063(5) 0.049(4) -0.006(4) 0.020(3) -0.033(4)
C8 0.036(3) 0.045(3) 0.033(3) 0.006(3) 0.002(2) -0.003(3)
C11 0.033(3) 0.034(3) 0.024(3) 0.007(2) -0.001(2) 0.002(2)
C12 0.033(3) 0.045(3) 0.023(3) 0.008(2) -0.003(2) 0.000(2)
C13 0.044(3) 0.056(4) 0.035(3) 0.010(3) 0.010(3) 0.009(3)
C14 0.027(3) 0.078(5) 0.057(4) 0.028(4) 0.010(3) 0.001(3)
C15 0.038(3) 0.054(4) 0.053(4) 0.023(3) -0.004(3) -0.007(3)
C16 0.040(3) 0.036(3) 0.036(3) 0.013(3) -0.008(2) -0.003(3)
C21 0.033(3) 0.034(3) 0.027(3) -0.003(2) 0.001(2) -0.001(2)
C22 0.034(3) 0.039(3) 0.026(3) -0.002(2) 0.000(2) 0.001(2)
C23 0.058(4) 0.068(5) 0.040(4) -0.033(3) -0.017(3) 0.018(3)
C24 0.059(4) 0.075(5) 0.062(5) -0.039(4) -0.033(4) 0.020(4)
C25 0.042(3) 0.068(5) 0.066(4) -0.018(4) -0.020(3) 0.018(3)
C26 0.038(3) 0.041(3) 0.042(3) -0.008(3) -0.005(2) 0.006(3)
C81 0.038(3) 0.054(4) 0.056(4) -0.008(3) 0.004(3) 0.002(3)
C82 0.062(4) 0.051(4) 0.054(4) 0.017(3) 0.004(3) 0.013(4)
C83 0.046(3) 0.027(3) 0.059(4) -0.004(3) 0.007(3) 0.011(3)

loop_
_atom_type_symbol
_atom_type_description
_atom_type_scat_dispersion_real
_atom_type_scat_dispersion_imag
_atom_type_scat_source
C C 0.0033 0.0016 'International Tables Vol C Tables 4.2.6.8 and 6.1.1.4'
H H 0.0000 0.0000 'International Tables Vol C Tables 4.2.6.8 and 6.1.1.4'
B B 0.0013 0.0007 'International Tables Vol C Tables 4.2.6.8 and 6.1.1.4'
N N 0.0061 0.0033 'International Tables Vol C Tables 4.2.6.8 and 6.1.1.4'

loop_
_geom_angle_atom_site_label_1
_geom_angle_atom_site_label_2
_geom_angle_atom_site_label_3
_geom_angle
N1 B1 C3 124.9(5)
N1 B1 C1 122.3(5)
C3 B1 C1 112.8(4)
N2 B2 C3 121.5(5)
N2 B2 C2 122.3(5)
C3 B2 C2 114.6(5)
B1 N1 C5 125.9(5)
B1 N1 C4 123.0(5)
C5 N1 C4 111.0(4)
B2 N2 C6 125.9(6)
B2 N2 C7 122.5(5)
C6 N2 C7 111.5(5)
C3 N3 C8 124.4(5)
C11 C1 C21 109.1(4)
C11 C1 B1 110.9(4)
C21 C1 B1 106.9(4)
C11 C1 H1 110.0
C21 C1 H1 110.0
B1 C1 H1 110.0
C12 C2 C22 108.6(5)
C12 C2 B2 110.1(4)
C22 C2 B2 107.1(4)
C12 C2 H2 110.3
C22 C2 H2 110.3
B2 C2 H2 110.3
N3 C3 B2 135.4(5)
N3 C3 B1 113.3(5)
B2 C3 B1 110.0(4)
N1 C4 H4A 109.5
N1 C4 H4B 109.5
H4A C4 H4B 109.5
N1 C4 H4C 109.5
H4A C4 H4C 109.5
H4B C4 H4C 109.5
N1 C5 H5A 109.5
N1 C5 H5B 109.5
H5A C5 H5B 109.5
N1 C5 H5C 109.5
H5A C5 H5C 109.5
H5B C5 H5C 109.5
N2 C6 H6A 109.5
N2 C6 H6B 109.5
H6A C6 H6B 109.5
N2 C6 H6C 109.5
H6A C6 H6C 109.5
H6B C6 H6C 109.5
N2 C7 H7A 109.5
N2 C7 H7B 109.5
H7A C7 H7B 109.5
N2 C7 H7C 109.5
H7A C7 H7C 109.5
H7B C7 H7C 109.5
N3 C8 C83 116.7(5)
N3 C8 C81 105.1(5)
C83 C8 C81 109.5(5)
N3 C8 C82 105.7(5)
C83 C8 C82 110.7(5)
C81 C8 C82 108.7(5)
C12 C11 C16 119.8(5)
C12 C11 C1 117.8(5)
C16 C11 C1 122.4(5)
C11 C12 C13 119.0(5)
C11 C12 C2 117.9(5)
C13 C12 C2 123.1(5)
C14 C13 C12 120.6(6)
C14 C13 H13 119.7
C12 C13 H13 119.7
C15 C14 C13 119.5(6)
C15 C14 H14 120.2
C13 C14 H14 120.2
C16 C15 C14 119.8(6)
C16 C15 H15 120.1
C14 C15 H15 120.1
C15 C16 C11 121.2(6)
C15 C16 H16 119.4
C11 C16 H16 119.4
C26 C21 C22 119.9(5)
C26 C21 C1 123.3(5)
C22 C21 C1 116.8(5)
C21 C22 C23 118.6(5)
C21 C22 C2 118.1(5)
C23 C22 C2 123.3(5)
C24 C23 C22 120.7(6)
C24 C23 H23 119.6
C22 C23 H23 119.6
C25 C24 C23 119.9(6)
C25 C24 H24 120.0
C23 C24 H24 120.0
C24 C25 C26 120.1(6)
C24 C25 H25 119.9
C26 C25 H25 119.9
C21 C26 C25 120.7(6)
C21 C26 H26 119.7
C25 C26 H26 119.7
C8 C81 H81A 109.5
C8 C81 H81B 109.5
H81A C81 H81B 109.5
C8 C81 H81C 109.5
H81A C81 H81C 109.5
H81B C81 H81C 109.5
C8 C82 H82A 109.5
C8 C82 H82B 109.5
H82A C82 H82B 109.5
C8 C82 H82C 109.5
H82A C82 H82C 109.5
H82B C82 H82C 109.5
C8 C83 H83A 109.5
C8 C83 H83B 109.5
H83A C83 H83B 109.5
C8 C83 H83C 109.5
H83A C83 H83C 109.5
H83B C83 H83C 109.5

loop_
_geom_bond_atom_site_label_1
_geom_bond_atom_site_label_2
_geom_bond_distance
B1 N1 1.381(7)
B1 C3 1.603(8)
B1 C1 1.614(8)
B2 N2 1.396(8)
B2 C3 1.569(8)
B2 C2 1.615(9)
N1 C5 1.463(7)
N1 C4 1.476(7)
N2 C6 1.467(8)
N2 C7 1.466(8)
N3 C3 1.274(6)
N3 C8 1.492(7)
C1 C11 1.514(7)
C1 C21 1.525(7)
C1 H1 1.0000
C2 C12 1.513(8)
C2 C22 1.520(7)
C2 H2 1.0000
C4 H4A 0.9800
C4 H4B 0.9800
C4 H4C 0.9800
C5 H5A 0.9800
C5 H5B 0.9800
C5 H5C 0.9800
C6 H6A 0.9800
C6 H6B 0.9800
C6 H6C 0.9800
C7 H7A 0.9800
C7 H7B 0.9800
C7 H7C 0.9800
C8 C83 1.513(8)
C8 C81 1.517(8)
C8 C82 1.530(8)
C11 C12 1.384(8)
C11 C16 1.389(7)
C12 C13 1.396(8)
C13 C14 1.390(9)
C13 H13 0.9500
C14 C15 1.388(10)
C14 H14 0.9500
C15 C16 1.366(8)
C15 H15 0.9500
C16 H16 0.9500
C21 C26 1.366(8)
C21 C22 1.395(7)
C22 C23 1.401(8)
C23 C24 1.372(9)
C23 H23 0.9500
C24 C25 1.368(9)
C24 H24 0.9500
C25 C26 1.387(8)
C25 H25 0.9500
C26 H26 0.9500
C81 H81A 0.9800
C81 H81B 0.9800
C81 H81C 0.9800
C82 H82A 0.9800
C82 H82B 0.9800
C82 H82C 0.9800
C83 H83A 0.9800
C83 H83B 0.9800
C83 H83C 0.9800

loop_
_geom_hbond_atom_site_label_D
_geom_hbond_atom_site_label_H
_geom_hbond_atom_site_label_A
_geom_hbond_distance_DH
_geom_hbond_distance_HA
_geom_hbond_distance_DA
_geom_hbond_angle_DHA
_geom_hbond_site_symmetry_A
C5 H5C N3 0.98 2.54 3.496(7) 163.6 5_665
C83 H83A N2 0.98 2.63 3.348(8) 130.0 .

loop_
_geom_torsion_atom_site_label_1
_geom_torsion_atom_site_label_2
_geom_torsion_atom_site_label_3
_geom_torsion_atom_site_label_4
_geom_torsion
C3 B1 N1 C5 179.1(5)
C1 B1 N1 C5 -0.2(8)
C3 B1 N1 C4 2.5(8)
C1 B1 N1 C4 -176.7(5)
C3 B2 N2 C6 -172.4(6)
C2 B2 N2 C6 -8.1(9)
C3 B2 N2 C7 9.3(9)
C2 B2 N2 C7 173.7(6)
N1 B1 C1 C11 -152.7(5)
C3 B1 C1 C11 28.0(6)
N1 B1 C1 C21 88.6(6)
C3 B1 C1 C21 -90.7(5)
N2 B2 C2 C12 165.0(5)
C3 B2 C2 C12 -29.6(6)
N2 B2 C2 C22 -77.0(6)
C3 B2 C2 C22 88.3(5)
C8 N3 C3 B2 1.2(9)
C8 N3 C3 B1 166.8(5)
N2 B2 C3 N3 -87.5(8)
C2 B2 C3 N3 107.0(7)
N2 B2 C3 B1 106.6(6)
C2 B2 C3 B1 -58.9(5)
N1 B1 C3 N3 71.4(6)
C1 B1 C3 N3 -109.3(5)
N1 B1 C3 B2 -119.3(6)
C1 B1 C3 B2 60.0(5)
C3 N3 C8 C83 -3.0(8)
C3 N3 C8 C81 -124.5(6)
C3 N3 C8 C82 120.6(6)
C21 C1 C11 C12 42.0(6)
B1 C1 C11 C12 -75.5(6)
C21 C1 C11 C16 -138.2(5)
B1 C1 C11 C16 104.4(6)
C16 C11 C12 C13 1.6(8)
C1 C11 C12 C13 -178.5(5)
C16 C11 C12 C2 -177.7(5)
C1 C11 C12 C2 2.2(7)
C22 C2 C12 C11 -44.1(6)
B2 C2 C12 C11 72.9(6)
C22 C2 C12 C13 136.6(5)
B2 C2 C12 C13 -106.4(6)
C11 C12 C13 C14 -1.6(8)
C2 C12 C13 C14 177.6(5)
C12 C13 C14 C15 0.0(9)
C13 C14 C15 C16 1.6(9)
C14 C15 C16 C11 -1.6(9)
C12 C11 C16 C15 0.0(8)
C1 C11 C16 C15 -179.9(5)
C11 C1 C21 C26 135.8(6)
B1 C1 C21 C26 -104.2(6)
C11 C1 C21 C22 -43.9(6)
B1 C1 C21 C22 76.0(6)
C26 C21 C22 C23 1.6(9)
C1 C21 C22 C23 -178.6(5)
C26 C21 C22 C2 -177.8(5)
C1 C21 C22 C2 1.9(7)
C12 C2 C22 C21 41.7(6)
B2 C2 C22 C21 -77.2(6)
C12 C2 C22 C23 -137.7(6)
B2 C2 C22 C23 103.4(6)
C21 C22 C23 C24 -1.1(10)
C2 C22 C23 C24 178.4(7)
C22 C23 C24 C25 -0.3(12)
C23 C24 C25 C26 1.1(12)
C22 C21 C26 C25 -0.9(9)
C1 C21 C26 C25 179.4(6)
C24 C25 C26 C21 -0.5(11)

loop_
_platon_squeeze_void_nr
_platon_squeeze_void_average_x
_platon_squeeze_void_average_y
_platon_squeeze_void_average_z
_platon_squeeze_void_volume
_platon_squeeze_void_count_electrons
_platon_squeeze_void_content
1 0.750 -0.009 0.115 235 23 ' '
2 0.250 -0.013 0.385 235 23 ' '
3 0.750 -0.019 0.615 235 23 ' '
4 0.250 -0.021 0.885 235 23 ' '
